data_7103286
loop_
_publ_author_name
'Kato, Keisuke'
'Teraguchi, Ryuhei'
'Motodate, Satoshi'
'Uchida, Akira'
'Mochida, Tomoyuki'
'Peganova, Tat'yana A'
'Vologdin, Nikolai V'
'Akita, Hiroyuki'

_publ_section_title
;
 meso-Phbox-Pd(ii) catalyzed tandem carbonylative cyclization of
 1-ethynyl-1-propargyl acetate.
;
_journal_issue 31
_journal_name_full 'Chemical communications (Cambridge, England)'
_journal_page_first 3687
_journal_page_last 3689
_journal_paper_doi 10.1039/b806207b
_journal_year 2008
_chemical_formula_sum 'C16 H14 O4'
_chemical_formula_weight 270.27
_chemical_name_common '05 January 2008'
_chemical_name_systematic '05 January 2008'
_space_group_IT_number 14
_symmetry_cell_setting monoclinic
_symmetry_space_group_name_Hall '-P 2yn'
_symmetry_space_group_name_H-M 'P 1 21/n 1'
_atom_sites_solution_hydrogens geom
_atom_sites_solution_primary direct
_atom_sites_solution_secondary difmap
_audit_creation_method SHELXL-97
_cell_angle_alpha 90.00
_cell_angle_beta 93.427(2)
_cell_angle_gamma 90.00
_cell_formula_units_Z 4
_cell_length_a 6.1176(7)
_cell_length_b 8.1836(9)
_cell_length_c 25.614(3)
_cell_measurement_reflns_used 2570
_cell_measurement_temperature 100(1)
_cell_measurement_theta_max 27.81
_cell_measurement_theta_min 2.61
_cell_volume 1280.1(2)
_computing_cell_refinement 'APEX2 (Bruker--Nonius, 2004)'
_computing_data_collection 'APEX2 (Bruker--Nonius, 2004)'
_computing_data_reduction 'SAINT-Plus (Bruker--Nonius, 2004)'
_computing_molecular_graphics 'ORTEPIII (Burnett et al.,)'
_computing_publication_material 'SHELXL97 and PLATON'
_computing_structure_refinement 'SHELXL-97 (Sheldrick, 1997)'
_computing_structure_solution 'SHELXS-97 (Sheldrick, 1990)'
_diffrn_ambient_temperature 100(1)
_diffrn_detector_area_resol_mean 8.366
_diffrn_measured_fraction_theta_full 0.996
_diffrn_measured_fraction_theta_max 0.996
_diffrn_measurement_device_type 'Bruker APEX II CCD diffractometer'
_diffrn_measurement_method '\f and \w scans'
_diffrn_radiation_monochromator graphite
_diffrn_radiation_source 'fine-focus sealed tube'
_diffrn_radiation_type MoK\a
_diffrn_radiation_wavelength 0.71073
_diffrn_reflns_av_R_equivalents 0.0238
_diffrn_reflns_av_sigmaI/netI 0.0292
_diffrn_reflns_limit_h_max 8
_diffrn_reflns_limit_h_min -7
_diffrn_reflns_limit_k_max 10
_diffrn_reflns_limit_k_min -7
_diffrn_reflns_limit_l_max 31
_diffrn_reflns_limit_l_min -33
_diffrn_reflns_number 8167
_diffrn_reflns_theta_full 27.90
_diffrn_reflns_theta_max 27.90
_diffrn_reflns_theta_min 1.59
_diffrn_standards_number 0
_exptl_absorpt_coefficient_mu 0.101
_exptl_absorpt_correction_T_max 0.9947
_exptl_absorpt_correction_T_min 0.9811
_exptl_absorpt_correction_type empirical
_exptl_absorpt_process_details 'SADABS Sheldrick 1996'
_exptl_crystal_colour colorless
_exptl_crystal_density_diffrn 1.402
_exptl_crystal_density_method 'not measured'
_exptl_crystal_description block
_exptl_crystal_F_000 568
_exptl_crystal_size_max 0.19
_exptl_crystal_size_mid 0.07
_exptl_crystal_size_min 0.05
_refine_diff_density_max 0.343
_refine_diff_density_min -0.233
_refine_diff_density_rms 0.052
_refine_ls_extinction_method none
_refine_ls_goodness_of_fit_ref 1.014
_refine_ls_hydrogen_treatment constr
_refine_ls_matrix_type full
_refine_ls_number_parameters 182
_refine_ls_number_reflns 3045
_refine_ls_number_restraints 0
_refine_ls_restrained_S_all 1.014
_refine_ls_R_factor_all 0.0522
_refine_ls_R_factor_gt 0.0398
_refine_ls_shift/su_max 0.000
_refine_ls_shift/su_mean 0.000
_refine_ls_structure_factor_coef Fsqd
_refine_ls_weighting_details 'calc w=1/[\s^2^(Fo^2^)+(0.0480P)^2^+0.5587P] where P=(Fo^2^+2Fc^2^)/3'
_refine_ls_weighting_scheme calc
_refine_ls_wR_factor_gt 0.0951
_refine_ls_wR_factor_ref 0.1028
_reflns_number_gt 2503
_reflns_number_total 3045
_reflns_threshold_expression >2sigma(I)
_cod_data_source_file b806207b.txt
_cod_data_source_block kato1
_cod_original_sg_symbol_H-M 'P 21 / n'
_cod_database_code 7103286

loop_
_symmetry_equiv_pos_as_xyz
'x, y, z'
'-x+1/2, y+1/2, -z+1/2'
'-x, -y, -z'
'x-1/2, -y-1/2, z-1/2'

loop_
_atom_site_label
_atom_site_type_symbol
_atom_site_fract_x
_atom_site_fract_y
_atom_site_fract_z
_atom_site_U_iso_or_equiv
_atom_site_adp_type
_atom_site_occupancy
_atom_site_symmetry_multiplicity
_atom_site_calc_flag
_atom_site_refinement_flags
_atom_site_disorder_assembly
_atom_site_disorder_group
C2 C 0.7249(2) 0.23897(16) 0.14670(5) 0.0179(3) Uani 1 1 d . . .
H2 H 0.7545 0.3014 0.1176 0.021 Uiso 1 1 calc R . .
C13 C 0.5288(2) 0.83208(16) 0.06193(5) 0.0151(3) Uani 1 1 d . . .
C8 C 0.4602(2) 0.55497(16) 0.14099(5) 0.0158(3) Uani 1 1 d . . .
H8A H 0.5667 0.5442 0.1146 0.019 Uiso 1 1 calc R . .
H8B H 0.5377 0.5913 0.1730 0.019 Uiso 1 1 calc R . .
C7 C 0.3607(2) 0.38702(16) 0.15050(5) 0.0164(3) Uani 1 1 d . . .
H7A H 0.2488 0.3982 0.1755 0.020 Uiso 1 1 calc R . .
H7B H 0.2904 0.3474 0.1180 0.020 Uiso 1 1 calc R . .
C10 C 0.1565(2) 0.62863(16) 0.07422(5) 0.0156(3) Uani 1 1 d . . .
C9 C 0.2923(2) 0.68705(16) 0.12310(5) 0.0152(3) Uani 1 1 d . . .
C6 C 0.4881(2) 0.16555(17) 0.21413(5) 0.0178(3) Uani 1 1 d . . .
H6 H 0.3579 0.1787 0.2306 0.021 Uiso 1 1 calc R . .
C14 C 0.7333(2) 0.84114(17) -0.00934(5) 0.0178(3) Uani 1 1 d . . .
C1 C 0.5280(2) 0.26186(15) 0.17087(5) 0.0151(3) Uani 1 1 d . . .
C5 C 0.6399(2) 0.04994(17) 0.23304(5) 0.0213(3) Uani 1 1 d . . .
H5 H 0.6105 -0.0134 0.2619 0.026 Uiso 1 1 calc R . .
C12 C 0.4371(2) 0.72390(16) 0.02109(5) 0.0146(3) Uani 1 1 d . . .
C11 C 0.2595(2) 0.63049(16) 0.02425(5) 0.0167(3) Uani 1 1 d . . .
H11 H 0.2038 0.5693 -0.0041 0.020 Uiso 1 1 calc R . .
C16 C 0.4132(2) 0.84696(16) 0.11135(5) 0.0167(3) Uani 1 1 d . . .
H16A H 0.3089 0.9362 0.1082 0.020 Uiso 1 1 calc R . .
H16B H 0.5185 0.8717 0.1401 0.020 Uiso 1 1 calc R . .
C15 C 0.7060(2) 0.90333(16) 0.04375(5) 0.0175(3) Uani 1 1 d . . .
H15 H 0.7961 0.9789 0.0616 0.021 Uiso 1 1 calc R . .
C3 C 0.8768(2) 0.12383(17) 0.16575(6) 0.0202(3) Uani 1 1 d . . .
H3 H 1.0073 0.1103 0.1494 0.024 Uiso 1 1 calc R . .
C4 C 0.8349(2) 0.02907(17) 0.20889(6) 0.0216(3) Uani 1 1 d . . .
H4 H 0.9368 -0.0478 0.2215 0.026 Uiso 1 1 calc R . .
O1 O 0.15011(16) 0.71879(13) 0.16348(4) 0.0218(2) Uani 1 1 d . . .
H1 H 0.0320 0.6739 0.1566 0.033 Uiso 1 1 calc R . .
O3 O 0.55950(15) 0.73319(11) -0.02205(4) 0.0176(2) Uani 1 1 d . . .
O2 O -0.03069(15) 0.57918(12) 0.07838(4) 0.0217(2) Uani 1 1 d . . .
O4 O 0.86795(16) 0.86621(13) -0.04042(4) 0.0244(2) Uani 1 1 d . . .

loop_
_atom_site_aniso_label
_atom_site_aniso_U_11
_atom_site_aniso_U_22
_atom_site_aniso_U_33
_atom_site_aniso_U_23
_atom_site_aniso_U_13
_atom_site_aniso_U_12
C2 0.0211(7) 0.0162(6) 0.0166(6) 0.0012(5) 0.0025(5) -0.0014(5)
C13 0.0175(6) 0.0105(6) 0.0169(6) 0.0018(5) -0.0007(5) 0.0027(5)
C8 0.0154(6) 0.0162(6) 0.0156(6) 0.0015(5) 0.0001(5) 0.0003(5)
C7 0.0158(6) 0.0162(6) 0.0173(6) 0.0012(5) 0.0023(5) 0.0006(5)
C10 0.0146(6) 0.0123(6) 0.0199(7) 0.0029(5) 0.0008(5) 0.0029(5)
C9 0.0160(6) 0.0165(6) 0.0135(6) 0.0005(5) 0.0034(5) 0.0014(5)
C6 0.0193(7) 0.0187(7) 0.0156(6) -0.0014(5) 0.0027(5) -0.0020(5)
C14 0.0172(6) 0.0155(6) 0.0206(7) 0.0029(5) 0.0004(5) 0.0007(5)
C1 0.0174(6) 0.0131(6) 0.0147(6) -0.0013(5) 0.0002(5) -0.0013(5)
C5 0.0306(8) 0.0192(7) 0.0137(6) 0.0026(5) -0.0005(5) -0.0009(6)
C12 0.0159(6) 0.0144(6) 0.0138(6) 0.0019(5) 0.0027(5) 0.0036(5)
C11 0.0177(6) 0.0166(6) 0.0154(6) -0.0013(5) -0.0014(5) 0.0006(5)
C16 0.0207(7) 0.0140(6) 0.0156(6) -0.0015(5) 0.0023(5) 0.0005(5)
C15 0.0194(6) 0.0149(6) 0.0181(7) 0.0010(5) -0.0002(5) -0.0011(5)
C3 0.0185(6) 0.0195(7) 0.0227(7) -0.0038(5) 0.0016(5) 0.0006(5)
C4 0.0257(7) 0.0173(7) 0.0210(7) -0.0002(5) -0.0055(6) 0.0041(5)
O1 0.0212(5) 0.0256(5) 0.0195(5) -0.0022(4) 0.0085(4) 0.0007(4)
O3 0.0188(5) 0.0184(5) 0.0158(5) -0.0003(4) 0.0040(4) -0.0019(4)
O2 0.0143(5) 0.0255(5) 0.0252(5) 0.0027(4) 0.0010(4) -0.0012(4)
O4 0.0230(5) 0.0276(6) 0.0235(5) 0.0026(4) 0.0080(4) -0.0028(4)

loop_
_atom_type_symbol
_atom_type_description
_atom_type_scat_dispersion_real
_atom_type_scat_dispersion_imag
_atom_type_scat_source
C C 0.0033 0.0016 'International Tables Vol C Tables 4.2.6.8 and 6.1.1.4'
H H 0.0000 0.0000 'International Tables Vol C Tables 4.2.6.8 and 6.1.1.4'
O O 0.0106 0.0060 'International Tables Vol C Tables 4.2.6.8 and 6.1.1.4'

loop_
_geom_angle_atom_site_label_1
_geom_angle_atom_site_label_2
_geom_angle_atom_site_label_3
_geom_angle
_geom_angle_site_symmetry_1
_geom_angle_site_symmetry_3
_geom_angle_publ_flag
C3 C2 C1 120.66(12) . . ?
C3 C2 H2 119.7 . . ?
C1 C2 H2 119.7 . . ?
C15 C13 C12 107.47(12) . . ?
C15 C13 C16 133.99(13) . . ?
C12 C13 C16 118.49(11) . . ?
C7 C8 C9 114.39(11) . . ?
C7 C8 H8A 108.7 . . ?
C9 C8 H8A 108.7 . . ?
C7 C8 H8B 108.7 . . ?
C9 C8 H8B 108.7 . . ?
H8A C8 H8B 107.6 . . ?
C1 C7 C8 113.24(11) . . ?
C1 C7 H7A 108.9 . . ?
C8 C7 H7A 108.9 . . ?
C1 C7 H7B 108.9 . . ?
C8 C7 H7B 108.9 . . ?
H7A C7 H7B 107.7 . . ?
O2 C10 C11 122.30(12) . . ?
O2 C10 C9 119.63(12) . . ?
C11 C10 C9 118.05(11) . . ?
O1 C9 C10 109.07(10) . . ?
O1 C9 C16 108.07(10) . . ?
C10 C9 C16 110.32(11) . . ?
O1 C9 C8 109.83(10) . . ?
C10 C9 C8 110.01(11) . . ?
C16 C9 C8 109.51(10) . . ?
C5 C6 C1 121.06(13) . . ?
C5 C6 H6 119.5 . . ?
C1 C6 H6 119.5 . . ?
O4 C14 O3 119.66(12) . . ?
O4 C14 C15 132.55(13) . . ?
O3 C14 C15 107.79(11) . . ?
C6 C1 C2 118.20(12) . . ?
C6 C1 C7 120.56(12) . . ?
C2 C1 C7 121.24(11) . . ?
C4 C5 C6 120.16(13) . . ?
C4 C5 H5 119.9 . . ?
C6 C5 H5 119.9 . . ?
C11 C12 O3 124.42(12) . . ?
C11 C12 C13 125.76(12) . . ?
O3 C12 C13 109.81(11) . . ?
C12 C11 C10 117.04(12) . . ?
C12 C11 H11 121.5 . . ?
C10 C11 H11 121.5 . . ?
C13 C16 C9 110.73(11) . . ?
C13 C16 H16A 109.5 . . ?
C9 C16 H16A 109.5 . . ?
C13 C16 H16B 109.5 . . ?
C9 C16 H16B 109.5 . . ?
H16A C16 H16B 108.1 . . ?
C13 C15 C14 108.05(12) . . ?
C13 C15 H15 126.0 . . ?
C14 C15 H15 126.0 . . ?
C4 C3 C2 120.49(13) . . ?
C4 C3 H3 119.8 . . ?
C2 C3 H3 119.8 . . ?
C3 C4 C5 119.43(13) . . ?
C3 C4 H4 120.3 . . ?
C5 C4 H4 120.3 . . ?
C9 O1 H1 109.5 . . ?
C12 O3 C14 106.84(10) . . ?

loop_
_geom_bond_atom_site_label_1
_geom_bond_atom_site_label_2
_geom_bond_distance
_geom_bond_site_symmetry_2
_geom_bond_publ_flag
C2 C3 1.3911(19) . ?
C2 C1 1.3995(18) . ?
C2 H2 0.9300 . ?
C13 C15 1.3387(18) . ?
C13 C12 1.4570(18) . ?
C13 C16 1.4914(18) . ?
C8 C7 1.5286(18) . ?
C8 C9 1.5419(18) . ?
C8 H8A 0.9700 . ?
C8 H8B 0.9700 . ?
C7 C1 1.5183(18) . ?
C7 H7A 0.9700 . ?
C7 H7B 0.9700 . ?
C10 O2 1.2250(16) . ?
C10 C11 1.4601(18) . ?
C10 C9 1.5369(19) . ?
C9 O1 1.4147(15) . ?
C9 C16 1.5418(18) . ?
C6 C5 1.392(2) . ?
C6 C1 1.3932(18) . ?
C6 H6 0.9300 . ?
C14 O4 1.1969(16) . ?
C14 O3 1.4056(16) . ?
C14 C15 1.4710(19) . ?
C5 C4 1.387(2) . ?
C5 H5 0.9300 . ?
C12 C11 1.3350(18) . ?
C12 O3 1.3736(15) . ?
C11 H11 0.9300 . ?
C16 H16A 0.9700 . ?
C16 H16B 0.9700 . ?
C15 H15 0.9300 . ?
C3 C4 1.386(2) . ?
C3 H3 0.9300 . ?
C4 H4 0.9300 . ?
O1 H1 0.8200 . ?

loop_
_geom_torsion_atom_site_label_1
_geom_torsion_atom_site_label_2
_geom_torsion_atom_site_label_3
_geom_torsion_atom_site_label_4
_geom_torsion
_geom_torsion_site_symmetry_1
_geom_torsion_site_symmetry_2
_geom_torsion_site_symmetry_3
_geom_torsion_site_symmetry_4
_geom_torsion_publ_flag
C9 C8 C7 C1 -176.88(11) . . . . ?
O2 C10 C9 O1 -17.58(16) . . . . ?
C11 C10 C9 O1 164.00(11) . . . . ?
O2 C10 C9 C16 -136.13(12) . . . . ?
C11 C10 C9 C16 45.45(15) . . . . ?
O2 C10 C9 C8 102.95(13) . . . . ?
C11 C10 C9 C8 -75.47(14) . . . . ?
C7 C8 C9 O1 65.18(14) . . . . ?
C7 C8 C9 C10 -54.89(14) . . . . ?
C7 C8 C9 C16 -176.30(11) . . . . ?
C5 C6 C1 C2 0.2(2) . . . . ?
C5 C6 C1 C7 179.74(13) . . . . ?
C3 C2 C1 C6 -0.47(19) . . . . ?
C3 C2 C1 C7 -179.98(13) . . . . ?
C8 C7 C1 C6 131.59(13) . . . . ?
C8 C7 C1 C2 -48.92(17) . . . . ?
C1 C6 C5 C4 0.1(2) . . . . ?
C15 C13 C12 C11 179.80(13) . . . . ?
C16 C13 C12 C11 -2.4(2) . . . . ?
C15 C13 C12 O3 -0.94(15) . . . . ?
C16 C13 C12 O3 176.90(11) . . . . ?
O3 C12 C11 C10 176.63(11) . . . . ?
C13 C12 C11 C10 -4.2(2) . . . . ?
O2 C10 C11 C12 162.98(13) . . . . ?
C9 C10 C11 C12 -18.64(18) . . . . ?
C15 C13 C16 C9 -153.05(15) . . . . ?
C12 C13 C16 C9 29.82(16) . . . . ?
O1 C9 C16 C13 -167.85(11) . . . . ?
C10 C9 C16 C13 -48.68(14) . . . . ?
C8 C9 C16 C13 72.54(14) . . . . ?
C12 C13 C15 C14 -0.45(15) . . . . ?
C16 C13 C15 C14 -177.81(14) . . . . ?
O4 C14 C15 C13 -178.44(15) . . . . ?
O3 C14 C15 C13 1.66(15) . . . . ?
C1 C2 C3 C4 0.4(2) . . . . ?
C2 C3 C4 C5 0.0(2) . . . . ?
C6 C5 C4 C3 -0.2(2) . . . . ?
C11 C12 O3 C14 -178.76(13) . . . . ?
C13 C12 O3 C14 1.96(13) . . . . ?
O4 C14 O3 C12 177.89(12) . . . . ?
C15 C14 O3 C12 -2.20(13) . . . . ?

loop_
_cod_related_entry_id
_cod_related_entry_database
_cod_related_entry_code
1 ChemSpider 28414767
